data_4070202
loop_
_publ_author_name
'Yuki, Masahiro'
'Miyake, Yoshihiro'
'Nishibayashi, Yoshiaki'

_publ_section_title
;
 Preparation and Protonation of Tungsten- and Molybdenum-Dinitrogen
 Complexes Bearing Bis(dialkylphosphinobenzene)chromiums as Auxiliary
 Ligands
;
_journal_issue 19
_journal_name_full Organometallics
_journal_page_first 5821
_journal_paper_doi 10.1021/om9006467
_journal_volume 28
_journal_year 2009
_chemical_formula_moiety 'C48 H60 Cr Mo N4 O0.50 P4 '
_chemical_formula_sum 'C48 H60 Cr Mo N4 O0.5 P4'
_chemical_formula_weight 972.86
_space_group_IT_number 14
_symmetry_cell_setting monoclinic
_symmetry_Int_Tables_number 14
_symmetry_space_group_name_Hall '-P 2yn'
_symmetry_space_group_name_H-M 'P 1 21/n 1'
_cell_angle_alpha 90.0000
_cell_angle_beta 97.9919(15)
_cell_angle_gamma 90.0000
_cell_formula_units_Z 4
_cell_length_a 11.0795(5)
_cell_length_b 19.6088(7)
_cell_length_c 21.2952(9)
_cell_measurement_reflns_used 24474
_cell_measurement_temperature 173.1
_cell_measurement_theta_max 27.5
_cell_measurement_theta_min 3.0
_cell_volume 4581.6(3)
_computing_cell_refinement PROCESS-AUTO
_computing_data_collection PROCESS-AUTO
_computing_data_reduction CrystalStructure
_computing_publication_material 'CrystalStructure 3.8'
_computing_structure_refinement CRYSTALS
_computing_structure_solution SIR97
_diffrn_detector_area_resol_mean 10.00
_diffrn_measured_fraction_theta_full 0.998
_diffrn_measured_fraction_theta_max 0.998
_diffrn_measurement_device_type 'Rigaku RAXIS-RAPID'
_diffrn_measurement_method \w
_diffrn_radiation_type 'Mo K\a'
_diffrn_radiation_wavelength 0.71075
_diffrn_reflns_av_R_equivalents 0.086
_diffrn_reflns_limit_h_max 13
_diffrn_reflns_limit_h_min -13
_diffrn_reflns_limit_k_max 23
_diffrn_reflns_limit_k_min -22
_diffrn_reflns_limit_l_max 25
_diffrn_reflns_limit_l_min -25
_diffrn_reflns_number 36678
_diffrn_reflns_theta_full 25.35
_diffrn_reflns_theta_max 25.35
_exptl_absorpt_coefficient_mu 0.690
_exptl_absorpt_correction_T_max 0.933
_exptl_absorpt_correction_T_min 0.545
_exptl_absorpt_correction_type multi-scan
_exptl_absorpt_process_details
;
    Higashi, T. (1995). Program for Absorption Correction.
    Rigaku Corporation, Tokyo, Japan.
;
_exptl_crystal_colour orange
_exptl_crystal_density_diffrn 1.410
_exptl_crystal_density_method 'not measured'
_exptl_crystal_description platelet
_exptl_crystal_F_000 2024.00
_exptl_crystal_size_max 0.50
_exptl_crystal_size_mid 0.25
_exptl_crystal_size_min 0.10
_refine_diff_density_max 1.65
_refine_diff_density_min -1.88
_refine_ls_extinction_method none
_refine_ls_goodness_of_fit_ref 1.030
_refine_ls_hydrogen_treatment refall
_refine_ls_number_parameters 573
_refine_ls_number_reflns 8390
_refine_ls_R_factor_gt 0.0501
_refine_ls_shift/su_max 0.0000
_refine_ls_structure_factor_coef Fsqd
_refine_ls_weighting_details 'w = 1/[0.0001Fo^2^ + 1.0000\s(Fo^2^)]/(4Fo^2^)'
_refine_ls_weighting_scheme calc
_refine_ls_wR_factor_ref 0.1252
_reflns_number_gt 4791
_reflns_number_total 8390
_reflns_threshold_expression F^2^>2.0\s(F^2^)
_cod_data_source_file om9006467_si_001.cif
_cod_data_source_block '_8_MoCr1Et'
_cod_original_formula_sum 'C48 H60 Cr Mo N4 O0.50 P4 '
_cod_database_code 4070202

loop_
_symmetry_equiv_pos_site_id
_symmetry_equiv_pos_as_xyz
1 +X,+Y,+Z
2 1/2-X,1/2+Y,1/2-Z
3 -X,-Y,-Z
4 1/2+X,1/2-Y,1/2+Z

loop_
_atom_site_label
_atom_site_type_symbol
_atom_site_fract_x
_atom_site_fract_y
_atom_site_fract_z
_atom_site_U_iso_or_equiv
_atom_site_adp_type
_atom_site_occupancy
_atom_site_symmetry_multiplicity
_atom_site_calc_flag
_atom_site_refinement_flags
Mo(1) Mo 0.65347(5) 0.21413(2) 0.11740(2) 0.02671(13) Uani 1.00 1 d .
Cr(1) Cr 0.69340(9) 0.27960(4) -0.09487(4) 0.0351(2) Uani 1.00 1 d .
P(1) P 0.75047(15) 0.15571(7) 0.03118(7) 0.0314(4) Uani 1.00 1 d .
P(2) P 0.59159(15) 0.32193(7) 0.05501(7) 0.0308(4) Uani 1.00 1 d .
P(3) P 0.53242(15) 0.24810(7) 0.20210(7) 0.0309(4) Uani 1.00 1 d .
P(4) P 0.73984(15) 0.12394(7) 0.19298(7) 0.0305(4) Uani 1.00 1 d .
O(1) O 1.009(2) 0.4565(10) 0.0410(10) 0.171(7) Uiso 0.50 1 d P
N(1) N 0.4988(4) 0.1663(2) 0.0814(2) 0.0346(14) Uani 1.00 1 d .
N(2) N 0.4098(5) 0.1409(2) 0.0611(2) 0.0493(17) Uani 1.00 1 d .
N(3) N 0.8056(4) 0.2655(2) 0.1518(2) 0.0299(13) Uani 1.00 1 d .
N(4) N 0.8913(4) 0.2938(2) 0.1706(2) 0.0388(15) Uani 1.00 1 d .
C(1) C 0.7047(5) 0.1810(2) -0.0519(2) 0.0323(16) Uani 1.00 1 d .
C(2) C 0.7838(6) 0.1840(2) -0.0993(2) 0.0352(17) Uani 1.00 1 d .
C(3) C 0.7401(6) 0.2046(2) -0.1618(2) 0.0378(18) Uani 1.00 1 d .
C(4) C 0.6189(6) 0.2233(2) -0.1783(2) 0.0387(18) Uani 1.00 1 d .
C(5) C 0.5402(6) 0.2198(2) -0.1338(2) 0.0390(18) Uani 1.00 1 d .
C(6) C 0.5816(5) 0.1982(2) -0.0712(2) 0.0331(17) Uani 1.00 1 d .
C(7) C 0.7014(6) 0.0654(2) 0.0215(2) 0.0420(19) Uani 1.00 1 d .
C(8) C 0.7565(7) 0.0197(3) -0.0230(3) 0.070(2) Uani 1.00 1 d .
C(9) C 0.9198(7) 0.1416(3) 0.0352(3) 0.067(2) Uani 1.00 1 d .
C(10) C 0.9962(7) 0.2010(3) 0.0483(3) 0.076(2) Uani 1.00 1 d .
C(11) C 0.6595(6) 0.3424(2) -0.0172(2) 0.0345(17) Uani 1.00 1 d .
C(12) C 0.5950(6) 0.3687(2) -0.0750(2) 0.0415(19) Uani 1.00 1 d .
C(13) C 0.6563(7) 0.3826(2) -0.1271(2) 0.045(2) Uani 1.00 1 d .
C(14) C 0.7819(7) 0.3698(2) -0.1236(3) 0.048(2) Uani 1.00 1 d .
C(15) C 0.8474(6) 0.3450(2) -0.0667(2) 0.045(2) Uani 1.00 1 d .
C(16) C 0.7863(6) 0.3320(2) -0.0144(2) 0.0386(18) Uani 1.00 1 d .
C(17) C 0.6487(5) 0.3985(2) 0.1020(2) 0.0366(17) Uani 1.00 1 d .
C(18) C 0.6119(6) 0.4689(2) 0.0749(3) 0.055(2) Uani 1.00 1 d .
C(19) C 0.4317(5) 0.3487(2) 0.0319(2) 0.0404(18) Uani 1.00 1 d .
C(20) C 0.3468(6) 0.2991(2) -0.0078(3) 0.052(2) Uani 1.00 1 d .
C(21) C 0.4461(5) 0.1759(2) 0.2286(2) 0.0401(18) Uani 1.00 1 d .
C(22) C 0.6049(5) 0.2836(2) 0.2785(2) 0.0317(15) Uani 1.00 1 d .
C(23) C 0.5665(5) 0.2669(2) 0.3364(2) 0.0386(18) Uani 1.00 1 d .
C(24) C 0.6231(6) 0.2948(3) 0.3926(2) 0.0443(19) Uani 1.00 1 d .
C(25) C 0.7185(6) 0.3401(3) 0.3923(2) 0.0425(19) Uani 1.00 1 d .
C(26) C 0.7559(6) 0.3574(2) 0.3355(2) 0.0402(18) Uani 1.00 1 d .
C(27) C 0.6999(5) 0.3294(2) 0.2791(2) 0.0336(17) Uani 1.00 1 d .
C(28) C 0.4033(6) 0.3085(3) 0.1865(2) 0.0413(19) Uani 1.00 1 d .
C(29) C 0.2925(5) 0.2872(3) 0.1548(2) 0.049(2) Uani 1.00 1 d .
C(30) C 0.1964(7) 0.3336(4) 0.1407(3) 0.066(2) Uani 1.00 1 d .
C(31) C 0.2134(7) 0.4015(4) 0.1575(3) 0.070(2) Uani 1.00 1 d .
C(32) C 0.3219(7) 0.4233(3) 0.1888(3) 0.061(2) Uani 1.00 1 d .
C(33) C 0.4151(6) 0.3777(3) 0.2035(2) 0.048(2) Uani 1.00 1 d .
C(34) C 0.7909(5) 0.1555(2) 0.2742(2) 0.0361(17) Uani 1.00 1 d .
C(35) C 0.6473(5) 0.0493(2) 0.2093(2) 0.0311(16) Uani 1.00 1 d .
C(36) C 0.5566(6) 0.0253(2) 0.1631(2) 0.0403(18) Uani 1.00 1 d .
C(37) C 0.4817(6) -0.0286(2) 0.1753(3) 0.0438(19) Uani 1.00 1 d .
C(38) C 0.4956(6) -0.0595(2) 0.2329(3) 0.046(2) Uani 1.00 1 d .
C(39) C 0.5858(6) -0.0369(2) 0.2792(3) 0.051(2) Uani 1.00 1 d .
C(40) C 0.6611(6) 0.0171(2) 0.2679(2) 0.048(2) Uani 1.00 1 d .
C(41) C 0.8866(5) 0.0828(2) 0.1836(2) 0.0342(17) Uani 1.00 1 d .
C(42) C 0.9953(6) 0.1207(2) 0.1946(2) 0.0416(19) Uani 1.00 1 d .
C(43) C 1.1076(5) 0.0919(3) 0.1880(3) 0.047(2) Uani 1.00 1 d .
C(44) C 1.1134(6) 0.0256(3) 0.1693(3) 0.057(2) Uani 1.00 1 d .
C(45) C 1.0094(7) -0.0130(3) 0.1587(3) 0.053(2) Uani 1.00 1 d .
C(46) C 0.8972(6) 0.0153(2) 0.1654(2) 0.0383(18) Uani 1.00 1 d .
C(47) C 0.9582(16) 0.4996(9) 0.0521(7) 0.190(6) Uiso 1.00 1 d .
C(48) C 1.1035(12) 0.4680(6) 0.0099(6) 0.137(4) Uiso 1.00 1 d .
H(1) H 0.8687 0.1713 -0.0883 0.043 Uiso 1.00 1 c R
H(2) H 0.7948 0.2057 -0.1936 0.047 Uiso 1.00 1 c R
H(3) H 0.5903 0.2388 -0.2211 0.046 Uiso 1.00 1 c R
H(4) H 0.4554 0.2324 -0.1455 0.046 Uiso 1.00 1 c R
H(5) H 0.5250 0.1943 -0.0405 0.039 Uiso 1.00 1 c R
H(6) H 0.7154 0.0446 0.0633 0.051 Uiso 1.00 1 c R
H(7) H 0.6146 0.0660 0.0065 0.051 Uiso 1.00 1 c R
H(8) H 0.7068 -0.0206 -0.0328 0.084 Uiso 1.00 1 c R
H(9) H 0.7636 0.0443 -0.0619 0.084 Uiso 1.00 1 c R
H(10) H 0.8369 0.0064 -0.0028 0.084 Uiso 1.00 1 c R
H(11) H 0.9443 0.1090 0.0688 0.079 Uiso 1.00 1 c R
H(12) H 0.9345 0.1225 -0.0050 0.079 Uiso 1.00 1 c R
H(13) H 0.9803 0.2325 0.0130 0.092 Uiso 1.00 1 c R
H(14) H 0.9793 0.2233 0.0868 0.092 Uiso 1.00 1 c R
H(15) H 1.0810 0.1870 0.0533 0.092 Uiso 1.00 1 c R
H(16) H 0.5083 0.3775 -0.0778 0.049 Uiso 1.00 1 c R
H(17) H 0.6113 0.4005 -0.1660 0.054 Uiso 1.00 1 c R
H(18) H 0.8229 0.3782 -0.1602 0.059 Uiso 1.00 1 c R
H(19) H 0.9345 0.3372 -0.0637 0.056 Uiso 1.00 1 c R
H(20) H 0.8318 0.3154 0.0248 0.047 Uiso 1.00 1 c R
H(21) H 0.6218 0.3950 0.1433 0.043 Uiso 1.00 1 c R
H(22) H 0.7371 0.3968 0.1068 0.043 Uiso 1.00 1 c R
H(23) H 0.6580 0.5042 0.0995 0.064 Uiso 1.00 1 c R
H(24) H 0.6271 0.4715 0.0311 0.064 Uiso 1.00 1 c R
H(25) H 0.5256 0.4754 0.0766 0.064 Uiso 1.00 1 c R
H(26) H 0.3969 0.3578 0.0704 0.049 Uiso 1.00 1 c R
H(27) H 0.4331 0.3905 0.0076 0.049 Uiso 1.00 1 c R
H(28) H 0.2626 0.3132 -0.0086 0.061 Uiso 1.00 1 c R
H(29) H 0.3666 0.2982 -0.0508 0.061 Uiso 1.00 1 c R
H(30) H 0.3577 0.2539 0.0106 0.061 Uiso 1.00 1 c R
H(31) H 0.3727 0.1924 0.2436 0.049 Uiso 1.00 1 c R
H(32) H 0.4241 0.1449 0.1933 0.049 Uiso 1.00 1 c R
H(33) H 0.4962 0.1521 0.2626 0.049 Uiso 1.00 1 c R
H(34) H 0.4992 0.2354 0.3371 0.046 Uiso 1.00 1 c R
H(35) H 0.5964 0.2822 0.4325 0.054 Uiso 1.00 1 c R
H(36) H 0.7592 0.3589 0.4318 0.050 Uiso 1.00 1 c R
H(37) H 0.8211 0.3903 0.3347 0.048 Uiso 1.00 1 c R
H(38) H 0.7278 0.3415 0.2394 0.040 Uiso 1.00 1 c R
H(39) H 0.2812 0.2399 0.1419 0.060 Uiso 1.00 1 c R
H(40) H 0.1181 0.3186 0.1190 0.079 Uiso 1.00 1 c R
H(41) H 0.1469 0.4337 0.1481 0.084 Uiso 1.00 1 c R
H(42) H 0.3339 0.4712 0.1994 0.074 Uiso 1.00 1 c R
H(43) H 0.4913 0.3931 0.2272 0.058 Uiso 1.00 1 c R
H(44) H 0.8407 0.1210 0.2980 0.043 Uiso 1.00 1 c R
H(45) H 0.8385 0.1968 0.2721 0.043 Uiso 1.00 1 c R
H(46) H 0.7204 0.1652 0.2950 0.043 Uiso 1.00 1 c R
H(47) H 0.5460 0.0464 0.1215 0.048 Uiso 1.00 1 c R
H(48) H 0.4184 -0.0442 0.1424 0.052 Uiso 1.00 1 c R
H(49) H 0.4424 -0.0967 0.2413 0.058 Uiso 1.00 1 c R
H(50) H 0.5972 -0.0591 0.3203 0.062 Uiso 1.00 1 c R
H(51) H 0.7240 0.0326 0.3011 0.056 Uiso 1.00 1 c R
H(52) H 0.9906 0.1680 0.2073 0.050 Uiso 1.00 1 c R
H(53) H 1.1809 0.1192 0.1969 0.057 Uiso 1.00 1 c R
H(54) H 1.1916 0.0060 0.1638 0.070 Uiso 1.00 1 c R
H(55) H 1.0140 -0.0604 0.1461 0.064 Uiso 1.00 1 c R
H(56) H 0.8240 -0.0122 0.1573 0.046 Uiso 1.00 1 c R

loop_
_atom_site_aniso_label
_atom_site_aniso_U_11
_atom_site_aniso_U_22
_atom_site_aniso_U_33
_atom_site_aniso_U_12
_atom_site_aniso_U_13
_atom_site_aniso_U_23
Mo(1) 0.0324(3) 0.0258(2) 0.0219(2) -0.0027(2) 0.0037(2) -0.0007(2)
Cr(1) 0.0481(6) 0.0330(4) 0.0253(5) -0.0054(4) 0.0089(4) -0.0007(4)
P(1) 0.0366(10) 0.0326(7) 0.0252(8) -0.0021(6) 0.0049(7) -0.0035(6)
P(2) 0.0401(10) 0.0292(7) 0.0231(7) -0.0010(6) 0.0040(7) -0.0004(6)
P(3) 0.0334(9) 0.0340(7) 0.0265(8) -0.0016(6) 0.0081(7) -0.0017(6)
P(4) 0.0365(10) 0.0285(7) 0.0258(8) -0.0016(6) 0.0025(7) -0.0004(6)
N(1) 0.043(3) 0.032(2) 0.030(2) -0.002(2) 0.007(2) 0.002(2)
N(2) 0.051(4) 0.045(3) 0.049(3) -0.008(2) -0.006(3) -0.001(2)
N(3) 0.034(3) 0.029(2) 0.029(2) 0.000(2) 0.009(2) -0.0038(19)
N(4) 0.035(3) 0.040(2) 0.043(3) -0.005(2) 0.013(2) -0.010(2)
C(1) 0.044(4) 0.030(2) 0.024(3) -0.005(2) 0.007(2) -0.002(2)
C(2) 0.041(4) 0.035(2) 0.032(3) -0.006(2) 0.011(3) -0.007(2)
C(3) 0.053(4) 0.041(3) 0.023(3) -0.004(3) 0.019(2) -0.006(2)
C(4) 0.053(4) 0.038(3) 0.024(3) -0.008(3) 0.003(3) 0.001(2)
C(5) 0.047(4) 0.033(2) 0.035(3) -0.001(2) -0.001(3) 0.001(2)
C(6) 0.038(3) 0.027(2) 0.033(3) -0.004(2) 0.002(2) 0.003(2)
C(7) 0.061(5) 0.033(3) 0.032(3) 0.005(3) 0.009(3) 0.003(2)
C(8) 0.090(6) 0.055(4) 0.066(5) 0.006(4) 0.011(4) -0.017(3)
C(9) 0.075(6) 0.099(5) 0.023(3) -0.036(4) -0.005(3) 0.008(3)
C(10) 0.079(6) 0.093(5) 0.059(5) 0.013(5) 0.021(4) -0.005(4)
C(11) 0.046(4) 0.031(2) 0.027(3) 0.000(2) 0.008(3) -0.003(2)
C(12) 0.059(5) 0.031(2) 0.034(3) 0.000(3) 0.003(3) 0.004(2)
C(13) 0.067(5) 0.036(3) 0.034(3) -0.004(3) 0.012(3) 0.002(2)
C(14) 0.073(5) 0.039(3) 0.037(3) -0.014(3) 0.029(3) -0.003(2)
C(15) 0.056(5) 0.042(3) 0.041(3) -0.008(3) 0.019(3) -0.005(3)
C(16) 0.056(4) 0.029(2) 0.031(3) -0.010(2) 0.008(3) -0.001(2)
C(17) 0.051(4) 0.030(2) 0.028(3) 0.002(2) 0.001(3) 0.002(2)
C(18) 0.079(5) 0.033(3) 0.047(4) 0.002(3) -0.015(4) -0.005(2)
C(19) 0.053(4) 0.040(3) 0.029(3) 0.002(3) 0.009(3) 0.002(2)
C(20) 0.051(4) 0.054(3) 0.048(4) -0.000(3) -0.002(3) 0.003(3)
C(21) 0.043(4) 0.044(3) 0.036(3) -0.010(3) 0.016(3) -0.003(2)
C(22) 0.034(3) 0.034(2) 0.027(3) 0.008(2) 0.007(2) -0.003(2)
C(23) 0.040(4) 0.042(3) 0.033(3) 0.001(2) 0.005(3) 0.004(2)
C(24) 0.051(4) 0.060(3) 0.025(3) 0.007(3) 0.012(3) 0.003(2)
C(25) 0.044(4) 0.052(3) 0.030(3) 0.006(3) -0.002(3) -0.006(2)
C(26) 0.044(4) 0.038(3) 0.038(3) 0.002(2) 0.004(3) -0.005(2)
C(27) 0.041(4) 0.031(2) 0.029(3) 0.004(2) 0.004(2) -0.005(2)
C(28) 0.040(4) 0.060(3) 0.026(3) 0.004(3) 0.013(2) 0.003(2)
C(29) 0.029(3) 0.078(4) 0.042(3) -0.000(3) 0.008(3) 0.004(3)
C(30) 0.035(4) 0.116(6) 0.046(4) 0.003(4) 0.003(3) 0.006(4)
C(31) 0.056(5) 0.111(6) 0.044(4) 0.041(5) 0.012(4) 0.006(4)
C(32) 0.077(6) 0.066(4) 0.042(4) 0.039(4) 0.012(4) -0.002(3)
C(33) 0.067(5) 0.050(3) 0.028(3) 0.019(3) 0.006(3) -0.002(2)
C(34) 0.040(4) 0.040(3) 0.027(3) 0.003(2) 0.002(2) -0.000(2)
C(35) 0.035(3) 0.031(2) 0.029(3) 0.007(2) 0.011(2) 0.004(2)
C(36) 0.050(4) 0.032(3) 0.039(3) -0.001(2) 0.004(3) 0.001(2)
C(37) 0.041(4) 0.041(3) 0.049(4) -0.006(3) 0.006(3) -0.003(3)
C(38) 0.054(4) 0.038(3) 0.052(4) -0.012(3) 0.025(3) 0.002(3)
C(39) 0.072(5) 0.043(3) 0.040(3) -0.008(3) 0.017(3) 0.007(3)
C(40) 0.064(5) 0.041(3) 0.035(3) -0.008(3) -0.006(3) 0.004(2)
C(41) 0.038(4) 0.035(3) 0.029(3) -0.002(2) 0.001(2) 0.004(2)
C(42) 0.048(4) 0.044(3) 0.032(3) -0.004(3) 0.001(3) 0.004(2)
C(43) 0.020(3) 0.077(4) 0.044(4) -0.001(3) 0.003(3) 0.004(3)
C(44) 0.040(4) 0.084(5) 0.050(4) 0.023(4) 0.014(3) 0.009(3)
C(45) 0.059(5) 0.051(3) 0.049(4) 0.024(3) 0.014(3) 0.010(3)
C(46) 0.045(4) 0.035(3) 0.036(3) 0.003(2) 0.009(3) 0.002(2)

loop_
_atom_type_symbol
_atom_type_description
_atom_type_scat_dispersion_real
_atom_type_scat_dispersion_imag
_atom_type_scat_source
C C 0.003 0.002
;
International Tables for Crystallography
(1992, Vol. C, Tables 4.2.6.8 and 6.1.1.4)
;
H H 0.000 0.000
;
International Tables for Crystallography
(1992, Vol. C, Table 6.1.1.4)
;
N N 0.006 0.003
;
International Tables for Crystallography
(1992, Vol. C, Tables 4.2.6.8 and 6.1.1.4)
;
Cr Cr 0.321 0.624
;
International Tables for Crystallography
(1992, Vol. C, Tables 4.2.6.8 and 6.1.1.4)
;
O O 0.011 0.006
;
International Tables for Crystallography
(1992, Vol. C, Tables 4.2.6.8 and 6.1.1.4)
;
P P 0.102 0.094
;
International Tables for Crystallography
(1992, Vol. C, Tables 4.2.6.8 and 6.1.1.4)
;
Mo Mo -1.683 0.686
;
International Tables for Crystallography
(1992, Vol. C, Tables 4.2.6.8 and 6.1.1.4)
;

loop_
_geom_angle_atom_site_label_1
_geom_angle_atom_site_label_2
_geom_angle_atom_site_label_3
_geom_angle
_geom_angle_publ_flag
_geom_angle_site_symmetry_3
P(1) Mo(1) P(2) 96.22(5) yes .
P(1) Mo(1) P(3) 167.50(5) yes .
P(1) Mo(1) P(4) 89.06(5) yes .
P(1) Mo(1) N(1) 86.41(15) yes .
P(1) Mo(1) N(3) 94.12(14) yes .
P(2) Mo(1) P(3) 91.31(5) yes .
P(2) Mo(1) P(4) 168.63(4) yes .
P(2) Mo(1) N(1) 92.04(12) yes .
P(2) Mo(1) N(3) 85.74(12) yes .
P(3) Mo(1) P(4) 85.35(5) yes .
P(3) Mo(1) N(1) 83.35(15) yes .
P(3) Mo(1) N(3) 96.38(14) yes .
P(4) Mo(1) N(1) 98.35(12) yes .
P(4) Mo(1) N(3) 83.84(12) yes .
N(1) Mo(1) N(3) 177.76(16) yes .
C(1) Cr(1) C(2) 39.1(2) yes .
C(1) Cr(1) C(3) 70.2(2) yes .
C(1) Cr(1) C(4) 83.3(2) yes .
C(1) Cr(1) C(5) 70.4(2) yes .
C(1) Cr(1) C(6) 38.7(2) yes .
C(1) Cr(1) C(11) 101.3(2) yes .
C(1) Cr(1) C(12) 131.2(2) yes .
C(1) Cr(1) C(13) 169.3(2) yes .
C(1) Cr(1) C(14) 149.8(2) yes .
C(1) Cr(1) C(15) 115.0(2) yes .
C(1) Cr(1) C(16) 95.6(2) yes .
C(2) Cr(1) C(3) 38.4(2) yes .
C(2) Cr(1) C(4) 69.0(2) yes .
C(2) Cr(1) C(5) 81.6(2) yes .
C(2) Cr(1) C(6) 69.1(2) yes .
C(2) Cr(1) C(11) 132.4(2) yes .
C(2) Cr(1) C(12) 169.9(2) yes .
C(2) Cr(1) C(13) 151.6(2) yes .
C(2) Cr(1) C(14) 118.3(2) yes .
C(2) Cr(1) C(15) 100.2(2) yes .
C(2) Cr(1) C(16) 106.3(2) yes .
C(3) Cr(1) C(4) 37.6(2) yes .
C(3) Cr(1) C(5) 67.7(2) yes .
C(3) Cr(1) C(6) 81.1(2) yes .
C(3) Cr(1) C(11) 170.8(2) yes .
C(3) Cr(1) C(12) 149.8(2) yes .
C(3) Cr(1) C(13) 118.7(2) yes .
C(3) Cr(1) C(14) 102.2(2) yes .
C(3) Cr(1) C(15) 109.7(2) yes .
C(3) Cr(1) C(16) 136.4(2) yes .
C(4) Cr(1) C(5) 37.4(2) yes .
C(4) Cr(1) C(6) 69.0(2) yes .
C(4) Cr(1) C(11) 147.6(2) yes .
C(4) Cr(1) C(12) 115.8(2) yes .
C(4) Cr(1) C(13) 100.5(2) yes .
C(4) Cr(1) C(14) 108.9(2) yes .
C(4) Cr(1) C(15) 137.1(2) yes .
C(4) Cr(1) C(16) 173.8(2) yes .
C(5) Cr(1) C(6) 38.7(2) yes .
C(5) Cr(1) C(11) 113.7(2) yes .
C(5) Cr(1) C(12) 97.2(2) yes .
C(5) Cr(1) C(13) 106.6(2) yes .
C(5) Cr(1) C(14) 135.3(2) yes .
C(5) Cr(1) C(15) 173.2(2) yes .
C(5) Cr(1) C(16) 147.6(2) yes .
C(6) Cr(1) C(11) 94.5(2) yes .
C(6) Cr(1) C(12) 103.7(2) yes .
C(6) Cr(1) C(13) 133.5(2) yes .
C(6) Cr(1) C(14) 171.5(2) yes .
C(6) Cr(1) C(15) 148.0(2) yes .
C(6) Cr(1) C(16) 113.8(2) yes .
C(11) Cr(1) C(12) 39.2(2) yes .
C(11) Cr(1) C(13) 70.1(2) yes .
C(11) Cr(1) C(14) 83.2(2) yes .
C(11) Cr(1) C(15) 70.0(2) yes .
C(11) Cr(1) C(16) 38.6(2) yes .
C(12) Cr(1) C(13) 38.3(2) yes .
C(12) Cr(1) C(14) 69.4(2) yes .
C(12) Cr(1) C(15) 82.2(2) yes .
C(12) Cr(1) C(16) 69.5(2) yes .
C(13) Cr(1) C(14) 38.1(2) yes .
C(13) Cr(1) C(15) 68.8(2) yes .
C(13) Cr(1) C(16) 81.6(2) yes .
C(14) Cr(1) C(15) 38.2(2) yes .
C(14) Cr(1) C(16) 69.2(2) yes .
C(15) Cr(1) C(16) 38.2(2) yes .
Mo(1) P(1) C(1) 119.23(19) yes .
Mo(1) P(1) C(7) 111.4(2) yes .
Mo(1) P(1) C(9) 123.6(2) yes .
C(1) P(1) C(7) 96.5(2) yes .
C(1) P(1) C(9) 102.9(2) yes .
C(7) P(1) C(9) 98.0(3) yes .
Mo(1) P(2) C(11) 120.33(18) yes .
Mo(1) P(2) C(17) 110.06(16) yes .
Mo(1) P(2) C(19) 123.71(19) yes .
C(11) P(2) C(17) 97.1(2) yes .
C(11) P(2) C(19) 101.7(2) yes .
C(17) P(2) C(19) 98.9(2) yes .
Mo(1) P(3) C(21) 111.86(19) yes .
Mo(1) P(3) C(22) 121.9(2) yes .
Mo(1) P(3) C(28) 121.53(19) yes .
C(21) P(3) C(22) 101.6(2) yes .
C(21) P(3) C(28) 97.2(2) yes .
C(22) P(3) C(28) 98.5(2) yes .
Mo(1) P(4) C(34) 114.01(17) yes .
Mo(1) P(4) C(35) 120.71(18) yes .
Mo(1) P(4) C(41) 120.27(18) yes .
C(34) P(4) C(35) 101.2(2) yes .
C(34) P(4) C(41) 95.0(2) yes .
C(35) P(4) C(41) 101.2(2) yes .
C(47) O(1) C(48) 117(2) yes .
Mo(1) N(1) N(2) 178.1(4) yes .
Mo(1) N(3) N(4) 179.3(4) yes .
Cr(1) C(1) P(1) 130.4(2) yes .
Cr(1) C(1) C(2) 70.4(2) yes .
Cr(1) C(1) C(6) 70.2(2) yes .
P(1) C(1) C(2) 125.3(4) yes .
P(1) C(1) C(6) 118.1(4) yes .
C(2) C(1) C(6) 116.6(4) yes .
Cr(1) C(2) C(1) 70.6(3) yes .
Cr(1) C(2) C(3) 71.9(3) yes .
C(1) C(2) C(3) 121.0(5) yes .
Cr(1) C(3) C(2) 69.8(3) yes .
Cr(1) C(3) C(4) 71.0(3) yes .
C(2) C(3) C(4) 120.4(5) yes .
Cr(1) C(4) C(3) 71.4(3) yes .
Cr(1) C(4) C(5) 70.4(3) yes .
C(3) C(4) C(5) 119.7(5) yes .
Cr(1) C(5) C(4) 72.2(3) yes .
Cr(1) C(5) C(6) 70.3(3) yes .
C(4) C(5) C(6) 120.8(5) yes .
Cr(1) C(6) C(1) 71.1(3) yes .
Cr(1) C(6) C(5) 71.0(3) yes .
C(1) C(6) C(5) 121.4(5) yes .
P(1) C(7) C(8) 120.1(4) yes .
P(1) C(9) C(10) 116.3(5) yes .
Cr(1) C(11) P(2) 130.9(2) yes .
Cr(1) C(11) C(12) 70.3(3) yes .
Cr(1) C(11) C(16) 70.6(3) yes .
P(2) C(11) C(12) 125.6(5) yes .
P(2) C(11) C(16) 116.8(4) yes .
C(12) C(11) C(16) 117.6(5) yes .
Cr(1) C(12) C(11) 70.6(3) yes .
Cr(1) C(12) C(13) 71.7(3) yes .
C(11) C(12) C(13) 120.7(6) yes .
Cr(1) C(13) C(12) 70.0(3) yes .
Cr(1) C(13) C(14) 70.8(3) yes .
C(12) C(13) C(14) 120.4(5) yes .
Cr(1) C(14) C(13) 71.1(3) yes .
Cr(1) C(14) C(15) 70.9(3) yes .
C(13) C(14) C(15) 119.7(6) yes .
Cr(1) C(15) C(14) 70.9(3) yes .
Cr(1) C(15) C(16) 70.2(3) yes .
C(14) C(15) C(16) 119.8(6) yes .
Cr(1) C(16) C(11) 70.8(3) yes .
Cr(1) C(16) C(15) 71.5(3) yes .
C(11) C(16) C(15) 121.8(5) yes .
P(2) C(17) C(18) 118.1(3) yes .
P(2) C(19) C(20) 117.5(4) yes .
P(3) C(22) C(23) 122.7(4) yes .
P(3) C(22) C(27) 119.4(4) yes .
C(23) C(22) C(27) 117.9(4) yes .
C(22) C(23) C(24) 120.9(5) yes .
C(23) C(24) C(25) 120.4(5) yes .
C(24) C(25) C(26) 119.1(5) yes .
C(25) C(26) C(27) 120.7(5) yes .
C(22) C(27) C(26) 121.0(5) yes .
P(3) C(28) C(29) 120.4(4) yes .
P(3) C(28) C(33) 122.0(4) yes .
C(29) C(28) C(33) 117.5(5) yes .
C(28) C(29) C(30) 120.4(6) yes .
C(29) C(30) C(31) 119.8(6) yes .
C(30) C(31) C(32) 120.5(7) yes .
C(31) C(32) C(33) 119.6(6) yes .
C(28) C(33) C(32) 122.1(6) yes .
P(4) C(35) C(36) 120.0(4) yes .
P(4) C(35) C(40) 122.4(4) yes .
C(36) C(35) C(40) 117.5(5) yes .
C(35) C(36) C(37) 121.1(5) yes .
C(36) C(37) C(38) 120.9(5) yes .
C(37) C(38) C(39) 118.8(5) yes .
C(38) C(39) C(40) 121.1(5) yes .
C(35) C(40) C(39) 120.5(5) yes .
P(4) C(41) C(42) 119.8(4) yes .
P(4) C(41) C(46) 123.7(4) yes .
C(42) C(41) C(46) 116.5(5) yes .
C(41) C(42) C(43) 121.7(5) yes .
C(42) C(43) C(44) 119.7(6) yes .
C(43) C(44) C(45) 120.1(6) yes .
C(44) C(45) C(46) 120.4(6) yes .
C(41) C(46) C(45) 121.5(5) yes .
O(1) C(47) C(48) 109.0(17) yes 3_765
O(1) C(48) C(47) 102.2(14) yes 3_765
Cr(1) C(2) H(1) 131.4 no .
C(1) C(2) H(1) 119.3 no .
C(3) C(2) H(1) 119.6 no .
Cr(1) C(3) H(2) 132.5 no .
C(2) C(3) H(2) 119.9 no .
C(4) C(3) H(2) 119.6 no .
Cr(1) C(4) H(3) 130.6 no .
C(3) C(4) H(3) 119.8 no .
C(5) C(4) H(3) 120.5 no .
Cr(1) C(5) H(4) 130.6 no .
C(4) C(5) H(4) 119.5 no .
C(6) C(5) H(4) 119.7 no .
Cr(1) C(6) H(5) 132.3 no .
C(1) C(6) H(5) 118.3 no .
C(5) C(6) H(5) 120.3 no .
P(1) C(7) H(6) 107.0 no .
P(1) C(7) H(7) 106.7 no .
C(8) C(7) H(6) 107.6 no .
C(8) C(7) H(7) 105.7 no .
H(6) C(7) H(7) 109.5 no .
C(7) C(8) H(8) 110.8 no .
C(7) C(8) H(9) 109.5 no .
C(7) C(8) H(10) 108.1 no .
H(8) C(8) H(9) 109.5 no .
H(8) C(8) H(10) 109.5 no .
H(9) C(8) H(10) 109.5 no .
P(1) C(9) H(11) 107.8 no .
P(1) C(9) H(12) 107.7 no .
C(10) C(9) H(11) 107.1 no .
C(10) C(9) H(12) 108.4 no .
H(11) C(9) H(12) 109.5 no .
C(9) C(10) H(13) 109.0 no .
C(9) C(10) H(14) 110.4 no .
C(9) C(10) H(15) 109.0 no .
H(13) C(10) H(14) 109.5 no .
H(13) C(10) H(15) 109.5 no .
H(14) C(10) H(15) 109.5 no .
Cr(1) C(12) H(16) 131.5 no .
C(11) C(12) H(16) 119.3 no .
C(13) C(12) H(16) 120.0 no .
Cr(1) C(13) H(17) 131.5 no .
C(12) C(13) H(17) 119.7 no .
C(14) C(13) H(17) 119.9 no .
Cr(1) C(14) H(18) 130.7 no .
C(13) C(14) H(18) 119.8 no .
C(15) C(14) H(18) 120.5 no .
Cr(1) C(15) H(19) 131.9 no .
C(14) C(15) H(19) 119.9 no .
C(16) C(15) H(19) 120.3 no .
Cr(1) C(16) H(20) 131.6 no .
C(11) C(16) H(20) 118.7 no .
C(15) C(16) H(20) 119.5 no .
P(2) C(17) H(21) 107.7 no .
P(2) C(17) H(22) 106.9 no .
C(18) C(17) H(21) 107.9 no .
C(18) C(17) H(22) 106.5 no .
H(21) C(17) H(22) 109.5 no .
C(17) C(18) H(23) 110.3 no .
C(17) C(18) H(24) 109.6 no .
C(17) C(18) H(25) 108.5 no .
H(23) C(18) H(24) 109.5 no .
H(23) C(18) H(25) 109.5 no .
H(24) C(18) H(25) 109.5 no .
P(2) C(19) H(26) 107.8 no .
P(2) C(19) H(27) 107.3 no .
C(20) C(19) H(26) 107.3 no .
C(20) C(19) H(27) 107.3 no .
H(26) C(19) H(27) 109.5 no .
C(19) C(20) H(28) 110.1 no .
C(19) C(20) H(29) 109.3 no .
C(19) C(20) H(30) 109.0 no .
H(28) C(20) H(29) 109.5 no .
H(28) C(20) H(30) 109.5 no .
H(29) C(20) H(30) 109.5 no .
P(3) C(21) H(31) 109.8 no .
P(3) C(21) H(32) 109.2 no .
P(3) C(21) H(33) 109.4 no .
H(31) C(21) H(32) 109.5 no .
H(31) C(21) H(33) 109.5 no .
H(32) C(21) H(33) 109.5 no .
C(22) C(23) H(34) 119.4 no .
C(24) C(23) H(34) 119.8 no .
C(23) C(24) H(35) 120.0 no .
C(25) C(24) H(35) 119.6 no .
C(24) C(25) H(36) 120.4 no .
C(26) C(25) H(36) 120.5 no .
C(25) C(26) H(37) 119.7 no .
C(27) C(26) H(37) 119.6 no .
C(22) C(27) H(38) 119.0 no .
C(26) C(27) H(38) 120.0 no .
C(28) C(29) H(39) 119.9 no .
C(30) C(29) H(39) 119.7 no .
C(29) C(30) H(40) 120.6 no .
C(31) C(30) H(40) 119.6 no .
C(30) C(31) H(41) 120.0 no .
C(32) C(31) H(41) 119.4 no .
C(31) C(32) H(42) 120.1 no .
C(33) C(32) H(42) 120.3 no .
C(28) C(33) H(43) 118.6 no .
C(32) C(33) H(43) 119.3 no .
P(4) C(34) H(44) 109.5 no .
P(4) C(34) H(45) 109.5 no .
P(4) C(34) H(46) 109.4 no .
H(44) C(34) H(45) 109.5 no .
H(44) C(34) H(46) 109.5 no .
H(45) C(34) H(46) 109.5 no .
C(35) C(36) H(47) 119.2 no .
C(37) C(36) H(47) 119.6 no .
C(36) C(37) H(48) 119.7 no .
C(38) C(37) H(48) 119.4 no .
C(37) C(38) H(49) 120.5 no .
C(39) C(38) H(49) 120.7 no .
C(38) C(39) H(50) 119.4 no .
C(40) C(39) H(50) 119.5 no .
C(35) C(40) H(51) 119.5 no .
C(39) C(40) H(51) 120.0 no .
C(41) C(42) H(52) 118.2 no .
C(43) C(42) H(52) 120.0 no .
C(42) C(43) H(53) 119.5 no .
C(44) C(43) H(53) 120.7 no .
C(43) C(44) H(54) 119.5 no .
C(45) C(44) H(54) 120.3 no .
C(44) C(45) H(55) 120.0 no .
C(46) C(45) H(55) 119.5 no .
C(41) C(46) H(56) 118.6 no .
C(45) C(46) H(56) 120.0 no .

loop_
_geom_bond_atom_site_label_1
_geom_bond_atom_site_label_2
_geom_bond_distance
_geom_bond_publ_flag
Mo(1) P(1) 2.5273(16) yes
Mo(1) P(2) 2.5397(14) yes
Mo(1) P(3) 2.4836(17) yes
Mo(1) P(4) 2.4911(14) yes
Mo(1) N(1) 2.010(4) yes
Mo(1) N(3) 2.012(4) yes
Cr(1) C(1) 2.135(5) yes
Cr(1) C(2) 2.133(5) yes
Cr(1) C(3) 2.160(5) yes
Cr(1) C(4) 2.156(5) yes
Cr(1) C(5) 2.133(6) yes
Cr(1) C(6) 2.123(5) yes
Cr(1) C(11) 2.137(5) yes
Cr(1) C(12) 2.133(5) yes
Cr(1) C(13) 2.155(5) yes
Cr(1) C(14) 2.151(6) yes
Cr(1) C(15) 2.152(6) yes
Cr(1) C(16) 2.136(5) yes
P(1) C(1) 1.839(5) yes
P(1) C(7) 1.856(5) yes
P(1) C(9) 1.886(7) yes
P(2) C(11) 1.848(6) yes
P(2) C(17) 1.866(4) yes
P(2) C(19) 1.848(6) yes
P(3) C(21) 1.841(5) yes
P(3) C(22) 1.846(5) yes
P(3) C(28) 1.851(6) yes
P(4) C(34) 1.850(5) yes
P(4) C(35) 1.847(5) yes
P(4) C(41) 1.850(6) yes
O(1) C(48) 1.33(2) yes
N(1) N(2) 1.135(7) yes
N(3) N(4) 1.125(6) yes
C(1) C(2) 1.427(9) yes
C(1) C(6) 1.411(8) yes
C(2) C(3) 1.411(7) yes
C(3) C(4) 1.390(9) yes
C(4) C(5) 1.376(9) yes
C(5) C(6) 1.411(7) yes
C(7) C(8) 1.495(9) yes
C(9) C(10) 1.445(10) yes
C(11) C(12) 1.431(7) yes
C(11) C(16) 1.412(9) yes
C(12) C(13) 1.406(9) yes
C(13) C(14) 1.406(10) yes
C(14) C(15) 1.409(8) yes
C(15) C(16) 1.405(9) yes
C(17) C(18) 1.530(6) yes
C(19) C(20) 1.525(8) yes
C(22) C(23) 1.398(8) yes
C(22) C(27) 1.383(7) yes
C(23) C(24) 1.384(7) yes
C(24) C(25) 1.381(9) yes
C(25) C(26) 1.375(9) yes
C(26) C(27) 1.385(7) yes
C(28) C(29) 1.381(8) yes
C(28) C(33) 1.407(8) yes
C(29) C(30) 1.401(10) yes
C(30) C(31) 1.386(12) yes
C(31) C(32) 1.360(11) yes
C(32) C(33) 1.370(10) yes
C(35) C(36) 1.388(7) yes
C(35) C(40) 1.387(8) yes
C(36) C(37) 1.391(8) yes
C(37) C(38) 1.358(9) yes
C(38) C(39) 1.376(9) yes
C(39) C(40) 1.389(9) yes
C(41) C(42) 1.407(8) yes
C(41) C(46) 1.389(7) yes
C(42) C(43) 1.390(9) yes
C(43) C(44) 1.363(10) yes
C(44) C(45) 1.371(10) yes
C(45) C(46) 1.387(10) yes
C(2) H(1) 0.970 no
C(3) H(2) 0.970 no
C(4) H(3) 0.970 no
C(5) H(4) 0.970 no
C(6) H(5) 0.970 no
C(7) H(6) 0.970 no
C(7) H(7) 0.970 no
C(8) H(8) 0.970 no
C(8) H(9) 0.970 no
C(8) H(10) 0.970 no
C(9) H(11) 0.970 no
C(9) H(12) 0.970 no
C(10) H(13) 0.970 no
C(10) H(14) 0.970 no
C(10) H(15) 0.970 no
C(12) H(16) 0.970 no
C(13) H(17) 0.970 no
C(14) H(18) 0.970 no
C(15) H(19) 0.970 no
C(16) H(20) 0.970 no
C(17) H(21) 0.970 no
C(17) H(22) 0.970 no
C(18) H(23) 0.970 no
C(18) H(24) 0.970 no
C(18) H(25) 0.970 no
C(19) H(26) 0.970 no
C(19) H(27) 0.970 no
C(20) H(28) 0.970 no
C(20) H(29) 0.970 no
C(20) H(30) 0.970 no
C(21) H(31) 0.970 no
C(21) H(32) 0.970 no
C(21) H(33) 0.970 no
C(23) H(34) 0.970 no
C(24) H(35) 0.970 no
C(25) H(36) 0.970 no
C(26) H(37) 0.970 no
C(27) H(38) 0.970 no
C(29) H(39) 0.970 no
C(30) H(40) 0.970 no
C(31) H(41) 0.970 no
C(32) H(42) 0.970 no
C(33) H(43) 0.970 no
C(34) H(44) 0.970 no
C(34) H(45) 0.970 no
C(34) H(46) 0.970 no
C(36) H(47) 0.970 no
C(37) H(48) 0.970 no
C(38) H(49) 0.970 no
C(39) H(50) 0.970 no
C(40) H(51) 0.970 no
C(42) H(52) 0.970 no
C(43) H(53) 0.970 no
C(44) H(54) 0.970 no
C(45) H(55) 0.970 no
C(46) H(56) 0.970 no

loop_
_geom_contact_atom_site_label_1
_geom_contact_atom_site_label_2
_geom_contact_distance
_geom_contact_site_symmetry_2
O(1) O(1) 2.43(2) 3_765
O(1) C(15) 3.48(2) .
O(1) C(16) 3.56(2) .
O(1) C(31) 3.30(2) 1_655
O(1) C(47) 1.06(2) .
O(1) C(47) 2.23(2) 3_765
O(1) C(48) 2.13(2) 3_765
N(4) C(39) 3.487(7) 2_655
C(4) C(38) 3.586(7) 3_655
C(5) C(26) 3.475(8) 4_454
C(15) O(1) 3.48(2) .
C(16) O(1) 3.56(2) .
C(20) C(24) 3.546(8) 4_454
C(24) C(20) 3.546(8) 4_555
C(26) C(5) 3.475(8) 4_555
C(26) C(46) 3.529(8) 2_655
C(31) O(1) 3.30(2) 1_455
C(31) C(38) 3.592(11) 2_555
C(31) C(48) 3.462(15) 1_455
C(38) C(4) 3.586(7) 3_655
C(38) C(31) 3.592(11) 2_545
C(39) N(4) 3.487(7) 2_645
C(46) C(26) 3.529(8) 2_645
C(47) O(1) 1.06(2) .
C(47) O(1) 2.23(2) 3_765
C(47) C(48) 2.04(2) .
C(47) C(48) 1.54(2) 3_765
C(48) O(1) 2.13(2) 3_765
C(48) C(31) 3.462(15) 1_655
C(48) C(47) 2.04(2) .
C(48) C(47) 1.54(2) 3_765
C(48) C(48) 2.597(19) 3_765
O(1) H(19) 3.258 .
O(1) H(20) 3.384 .
O(1) H(40) 3.311 1_655
O(1) H(41) 2.600 1_655
O(1) H(50) 3.345 2_655
N(2) H(8) 2.716 3_655
N(2) H(36) 3.015 4_454
N(4) H(3) 3.030 4_555
N(4) H(40) 2.919 1_655
N(4) H(49) 3.250 2_655
N(4) H(50) 2.893 2_655
C(1) H(48) 3.470 3_655
C(2) H(34) 3.306 4_554
C(2) H(35) 3.498 4_554
C(2) H(48) 3.578 3_655
C(2) H(55) 3.538 3_755
C(3) H(31) 3.334 4_554
C(3) H(34) 3.106 4_554
C(3) H(49) 3.237 3_655
C(4) H(45) 3.509 4_454
C(4) H(49) 2.858 3_655
C(4) H(52) 3.396 4_454
C(5) H(37) 3.249 4_454
C(5) H(45) 3.232 4_454
C(5) H(48) 3.483 3_655
C(5) H(49) 3.351 3_655
C(6) H(48) 3.379 3_655
C(7) H(48) 3.582 3_655
C(8) H(48) 3.012 3_655
C(8) H(54) 3.171 3_755
C(9) H(35) 3.470 4_554
C(10) H(35) 2.861 4_554
C(10) H(39) 3.575 1_655
C(10) H(40) 2.973 1_655
C(12) H(25) 3.334 3_665
C(13) H(42) 3.262 3_665
C(14) H(31) 3.360 4_554
C(14) H(34) 3.363 4_554
C(15) H(34) 3.236 4_554
C(17) H(50) 3.172 2_655
C(17) H(51) 3.514 2_655
C(18) H(16) 3.297 3_665
C(18) H(24) 3.436 3_665
C(18) H(25) 3.542 3_665
C(18) H(27) 3.269 3_665
C(18) H(51) 3.241 2_655
C(20) H(35) 3.297 4_454
C(20) H(36) 3.442 4_454
C(21) H(2) 3.423 4_455
C(21) H(18) 3.082 4_455
C(21) H(53) 3.125 1_455
C(22) H(2) 3.573 4_455
C(23) H(1) 3.134 4_455
C(23) H(2) 3.037 4_455
C(23) H(19) 3.420 4_455
C(23) H(55) 3.536 2_655
C(24) H(1) 2.977 4_455
C(24) H(13) 3.240 4_455
C(24) H(15) 3.536 4_455
C(24) H(19) 3.532 4_455
C(24) H(28) 3.226 4_555
C(24) H(29) 3.341 4_555
C(24) H(30) 3.489 4_555
C(24) H(55) 3.271 2_655
C(25) H(4) 3.185 4_555
C(25) H(5) 3.561 4_555
C(25) H(29) 3.311 4_555
C(25) H(30) 3.322 4_555
C(25) H(55) 3.245 2_655
C(25) H(56) 3.097 2_655
C(26) H(4) 2.811 4_555
C(26) H(55) 3.467 2_655
C(26) H(56) 2.717 2_655
C(27) H(4) 3.286 4_555
C(27) H(56) 3.413 2_655
C(28) H(2) 2.983 4_455
C(29) H(2) 3.229 4_455
C(29) H(15) 3.552 1_455
C(30) H(14) 3.318 1_455
C(30) H(15) 3.563 1_455
C(30) H(49) 3.409 2_555
C(31) H(49) 2.943 2_555
C(32) H(17) 3.580 3_665
C(32) H(49) 3.487 2_555
C(32) H(54) 3.556 2_655
C(33) H(2) 3.172 4_455
C(33) H(55) 3.412 2_655
C(34) H(4) 3.196 4_555
C(35) H(37) 3.289 2_645
C(36) H(37) 2.973 2_645
C(37) H(8) 3.570 3_655
C(37) H(9) 3.390 3_655
C(37) H(37) 2.735 2_645
C(37) H(54) 3.261 1_455
C(38) H(37) 2.824 2_645
C(38) H(41) 3.169 2_545
C(39) H(22) 3.180 2_645
C(39) H(37) 3.111 2_645
C(39) H(38) 3.215 2_645
C(39) H(41) 3.239 2_545
C(40) H(23) 3.238 2_645
C(40) H(37) 3.335 2_645
C(42) H(3) 3.377 4_555
C(42) H(17) 3.095 4_555
C(43) H(17) 3.107 4_555
C(43) H(31) 3.599 1_655
C(43) H(42) 3.368 2_645
C(44) H(9) 3.137 3_755
C(44) H(42) 2.974 2_645
C(45) H(9) 3.520 3_755
C(45) H(42) 3.285 2_645
C(45) H(43) 3.050 2_645
C(46) H(37) 3.444 2_645
C(46) H(43) 3.422 2_645
C(47) H(19) 3.410 3_765
C(47) H(22) 3.497 .
C(47) H(41) 3.006 1_655
C(47) H(50) 3.092 2_655
C(48) H(19) 3.424 .
C(48) H(24) 3.437 3_765
C(48) H(28) 3.560 1_655
C(48) H(41) 2.991 1_655
H(1) C(23) 3.134 4_554
H(1) C(24) 2.977 4_554
H(1) H(34) 2.933 4_554
H(1) H(35) 2.660 4_554
H(1) H(55) 2.895 3_755
H(2) C(21) 3.423 4_554
H(2) C(22) 3.573 4_554
H(2) C(23) 3.037 4_554
H(2) C(28) 2.983 4_554
H(2) C(29) 3.229 4_554
H(2) C(33) 3.172 4_554
H(2) H(31) 2.615 4_554
H(2) H(34) 2.545 4_554
H(2) H(43) 3.516 4_554
H(2) H(49) 3.430 3_655
H(3) N(4) 3.030 4_454
H(3) C(42) 3.377 4_454
H(3) H(31) 3.582 4_554
H(3) H(45) 3.049 4_454
H(3) H(49) 2.834 3_655
H(3) H(52) 2.534 4_454
H(3) H(53) 3.507 4_454
H(4) C(25) 3.185 4_454
H(4) C(26) 2.811 4_454
H(4) C(27) 3.286 4_454
H(4) C(34) 3.196 4_454
H(4) H(36) 3.411 4_454
H(4) H(37) 2.829 4_454
H(4) H(38) 3.570 4_454
H(4) H(44) 3.302 4_454
H(4) H(45) 2.460 4_454
H(4) H(46) 3.391 4_454
H(5) C(25) 3.561 4_454
H(5) H(36) 3.102 4_454
H(7) H(48) 3.169 3_655
H(8) N(2) 2.716 3_655
H(8) C(37) 3.570 3_655
H(8) H(36) 3.182 2_645
H(8) H(47) 3.193 3_655
H(8) H(48) 2.844 3_655
H(8) H(54) 3.163 3_755
H(9) C(37) 3.390 3_655
H(9) C(44) 3.137 3_755
H(9) C(45) 3.520 3_755
H(9) H(48) 2.459 3_655
H(9) H(54) 2.496 3_755
H(9) H(55) 3.259 3_755
H(10) H(12) 3.565 3_755
H(10) H(36) 3.497 2_645
H(10) H(54) 3.408 3_755
H(12) H(10) 3.565 3_755
H(12) H(35) 3.024 4_554
H(12) H(55) 3.364 3_755
H(13) C(24) 3.240 4_554
H(13) H(28) 3.592 1_655
H(13) H(35) 2.300 4_554
H(13) H(40) 3.052 1_655
H(14) C(30) 3.318 1_655
H(14) H(39) 3.403 1_655
H(14) H(40) 2.456 1_655
H(15) C(24) 3.536 4_554
H(15) C(29) 3.552 1_655
H(15) C(30) 3.563 1_655
H(15) H(28) 3.556 1_655
H(15) H(30) 3.567 1_655
H(15) H(35) 2.671 4_554
H(15) H(36) 3.581 4_554
H(15) H(39) 2.898 1_655
H(15) H(40) 2.937 1_655
H(16) C(18) 3.297 3_665
H(16) H(23) 2.958 3_665
H(16) H(24) 3.524 3_665
H(16) H(25) 2.909 3_665
H(16) H(44) 3.012 4_454
H(17) C(32) 3.580 3_665
H(17) C(42) 3.095 4_454
H(17) C(43) 3.107 4_454
H(17) H(25) 3.557 3_665
H(17) H(42) 2.707 3_665
H(17) H(44) 3.020 4_454
H(17) H(52) 3.143 4_454
H(17) H(53) 3.145 4_454
H(18) C(21) 3.082 4_554
H(18) H(31) 2.595 4_554
H(18) H(32) 3.488 4_554
H(18) H(33) 2.760 4_554
H(18) H(34) 2.968 4_554
H(18) H(42) 3.469 3_665
H(18) H(53) 3.225 4_454
H(19) O(1) 3.258 .
H(19) C(23) 3.420 4_554
H(19) C(24) 3.532 4_554
H(19) C(47) 3.410 3_765
H(19) C(48) 3.424 .
H(19) H(34) 2.725 4_554
H(19) H(35) 2.957 4_554
H(20) O(1) 3.384 .
H(20) H(40) 3.509 1_655
H(21) H(50) 3.231 2_655
H(21) H(51) 3.323 2_655
H(22) C(39) 3.180 2_655
H(22) C(47) 3.497 .
H(22) H(50) 2.396 2_655
H(22) H(51) 3.299 2_655
H(23) C(40) 3.238 2_655
H(23) H(16) 2.958 3_665
H(23) H(27) 3.137 3_665
H(23) H(44) 3.161 2_655
H(23) H(50) 3.245 2_655
H(23) H(51) 2.393 2_655
H(24) C(18) 3.436 3_665
H(24) C(48) 3.437 3_765
H(24) H(16) 3.524 3_665
H(24) H(24) 3.146 3_665
H(24) H(25) 2.851 3_665
H(24) H(27) 2.880 3_665
H(25) C(12) 3.334 3_665
H(25) C(18) 3.542 3_665
H(25) H(16) 2.909 3_665
H(25) H(17) 3.557 3_665
H(25) H(24) 2.851 3_665
H(25) H(25) 3.373 3_665
H(25) H(27) 3.250 3_665
H(27) C(18) 3.269 3_665
H(27) H(23) 3.137 3_665
H(27) H(24) 2.880 3_665
H(27) H(25) 3.250 3_665
H(28) C(24) 3.226 4_454
H(28) C(48) 3.560 1_455
H(28) H(13) 3.592 1_455
H(28) H(15) 3.556 1_455
H(28) H(35) 2.798 4_454
H(29) C(24) 3.341 4_454
H(29) C(25) 3.311 4_454
H(29) H(35) 3.359 4_454
H(29) H(36) 3.305 4_454
H(29) H(44) 3.564 4_454
H(29) H(46) 3.527 4_454
H(30) C(24) 3.489 4_454
H(30) C(25) 3.322 4_454
H(30) H(15) 3.567 1_455
H(30) H(35) 3.212 4_454
H(30) H(36) 2.897 4_454
H(31) C(3) 3.334 4_455
H(31) C(14) 3.360 4_455
H(31) C(43) 3.599 1_455
H(31) H(2) 2.615 4_455
H(31) H(3) 3.582 4_455
H(31) H(18) 2.595 4_455
H(31) H(53) 2.641 1_455
H(32) H(18) 3.488 4_455
H(32) H(53) 2.752 1_455
H(33) H(18) 2.760 4_455
H(34) C(2) 3.306 4_455
H(34) C(3) 3.106 4_455
H(34) C(14) 3.363 4_455
H(34) C(15) 3.236 4_455
H(34) H(1) 2.933 4_455
H(34) H(2) 2.545 4_455
H(34) H(18) 2.968 4_455
H(34) H(19) 2.725 4_455
H(35) C(2) 3.498 4_455
H(35) C(9) 3.470 4_455
H(35) C(10) 2.861 4_455
H(35) C(20) 3.297 4_555
H(35) H(1) 2.660 4_455
H(35) H(12) 3.024 4_455
H(35) H(13) 2.300 4_455
H(35) H(15) 2.671 4_455
H(35) H(19) 2.957 4_455
H(35) H(28) 2.798 4_555
H(35) H(29) 3.359 4_555
H(35) H(30) 3.212 4_555
H(36) N(2) 3.015 4_555
H(36) C(20) 3.442 4_555
H(36) H(4) 3.411 4_555
H(36) H(5) 3.102 4_555
H(36) H(8) 3.182 2_655
H(36) H(10) 3.497 2_655
H(36) H(15) 3.581 4_455
H(36) H(29) 3.305 4_555
H(36) H(30) 2.897 4_555
H(36) H(56) 3.217 2_655
H(37) C(5) 3.249 4_555
H(37) C(35) 3.289 2_655
H(37) C(36) 2.973 2_655
H(37) C(37) 2.735 2_655
H(37) C(38) 2.824 2_655
H(37) C(39) 3.111 2_655
H(37) C(40) 3.335 2_655
H(37) C(46) 3.444 2_655
H(37) H(4) 2.829 4_555
H(37) H(47) 3.469 2_655
H(37) H(48) 3.136 2_655
H(37) H(49) 3.276 2_655
H(37) H(56) 2.519 2_655
H(38) C(39) 3.215 2_655
H(38) H(4) 3.570 4_555
H(38) H(50) 3.140 2_655
H(39) C(10) 3.575 1_455
H(39) H(14) 3.403 1_455
H(39) H(15) 2.898 1_455
H(39) H(53) 2.927 1_455
H(40) O(1) 3.311 1_455
H(40) N(4) 2.919 1_455
H(40) C(10) 2.973 1_455
H(40) H(13) 3.052 1_455
H(40) H(14) 2.456 1_455
H(40) H(15) 2.937 1_455
H(40) H(20) 3.509 1_455
H(40) H(49) 3.551 2_555
H(41) O(1) 2.600 1_455
H(41) C(38) 3.169 2_555
H(41) C(39) 3.239 2_555
H(41) C(47) 3.006 1_455
H(41) C(48) 2.991 1_455
H(41) H(49) 2.744 2_555
H(41) H(50) 2.879 2_555
H(42) C(13) 3.262 3_665
H(42) C(43) 3.368 2_655
H(42) C(44) 2.974 2_655
H(42) C(45) 3.285 2_655
H(42) H(17) 2.707 3_665
H(42) H(18) 3.469 3_665
H(42) H(54) 3.044 2_655
H(42) H(55) 3.536 2_655
H(43) C(45) 3.050 2_655
H(43) C(46) 3.422 2_655
H(43) H(2) 3.516 4_455
H(43) H(55) 2.855 2_655
H(43) H(56) 3.504 2_655
H(44) H(4) 3.302 4_555
H(44) H(16) 3.012 4_555
H(44) H(17) 3.020 4_555
H(44) H(23) 3.161 2_645
H(44) H(29) 3.564 4_555
H(45) C(4) 3.509 4_555
H(45) C(5) 3.232 4_555
H(45) H(3) 3.049 4_555
H(45) H(4) 2.460 4_555
H(46) H(4) 3.391 4_555
H(46) H(29) 3.527 4_555
H(47) H(8) 3.193 3_655
H(47) H(37) 3.469 2_645
H(48) C(1) 3.470 3_655
H(48) C(2) 3.578 3_655
H(48) C(5) 3.483 3_655
H(48) C(6) 3.379 3_655
H(48) C(7) 3.582 3_655
H(48) C(8) 3.012 3_655
H(48) H(7) 3.169 3_655
H(48) H(8) 2.844 3_655
H(48) H(9) 2.459 3_655
H(48) H(37) 3.136 2_645
H(48) H(54) 2.794 1_455
H(49) N(4) 3.250 2_645
H(49) C(3) 3.237 3_655
H(49) C(4) 2.858 3_655
H(49) C(5) 3.351 3_655
H(49) C(30) 3.409 2_545
H(49) C(31) 2.943 2_545
H(49) C(32) 3.487 2_545
H(49) H(2) 3.430 3_655
H(49) H(3) 2.834 3_655
H(49) H(37) 3.276 2_645
H(49) H(40) 3.551 2_545
H(49) H(41) 2.744 2_545
H(50) O(1) 3.345 2_645
H(50) N(4) 2.893 2_645
H(50) C(17) 3.172 2_645
H(50) C(47) 3.092 2_645
H(50) H(21) 3.231 2_645
H(50) H(22) 2.396 2_645
H(50) H(23) 3.245 2_645
H(50) H(38) 3.140 2_645
H(50) H(41) 2.879 2_545
H(51) C(17) 3.514 2_645
H(51) C(18) 3.241 2_645
H(51) H(21) 3.323 2_645
H(51) H(22) 3.299 2_645
H(51) H(23) 2.393 2_645
H(52) C(4) 3.396 4_555
H(52) H(3) 2.534 4_555
H(52) H(17) 3.143 4_555
H(53) C(21) 3.125 1_655
H(53) H(3) 3.507 4_555
H(53) H(17) 3.145 4_555
H(53) H(18) 3.225 4_555
H(53) H(31) 2.641 1_655
H(53) H(32) 2.752 1_655
H(53) H(39) 2.927 1_655
H(54) C(8) 3.171 3_755
H(54) C(32) 3.556 2_645
H(54) C(37) 3.261 1_655
H(54) H(8) 3.163 3_755
H(54) H(9) 2.496 3_755
H(54) H(10) 3.408 3_755
H(54) H(42) 3.044 2_645
H(54) H(48) 2.794 1_655
H(55) C(2) 3.538 3_755
H(55) C(23) 3.536 2_645
H(55) C(24) 3.271 2_645
H(55) C(25) 3.245 2_645
H(55) C(26) 3.467 2_645
H(55) C(33) 3.412 2_645
H(55) H(1) 2.895 3_755
H(55) H(9) 3.259 3_755
H(55) H(12) 3.364 3_755
H(55) H(42) 3.536 2_645
H(55) H(43) 2.855 2_645
H(56) C(25) 3.097 2_645
H(56) C(26) 2.717 2_645
H(56) C(27) 3.413 2_645
H(56) H(36) 3.217 2_645
H(56) H(37) 2.519 2_645
H(56) H(43) 3.504 2_645
Mo(1) Cr(1) 4.7784(9) .

loop_
_geom_torsion_atom_site_label_1
_geom_torsion_atom_site_label_2
_geom_torsion_atom_site_label_3
_geom_torsion_atom_site_label_4
_geom_torsion
_geom_torsion_site_symmetry_3
_geom_torsion_site_symmetry_4
P(1) Mo(1) P(2) C(11) -16.2(2) . .
P(1) Mo(1) P(2) C(17) -127.6(2) . .
P(1) Mo(1) P(2) C(19) 116.1(2) . .
P(2) Mo(1) P(1) C(1) -23.0(2) . .
P(2) Mo(1) P(1) C(7) -134.0(2) . .
P(2) Mo(1) P(1) C(9) 109.8(2) . .
P(1) Mo(1) P(3) C(21) 9.8(3) . .
P(1) Mo(1) P(3) C(22) 130.0(2) . .
P(1) Mo(1) P(3) C(28) -104.1(3) . .
P(3) Mo(1) P(1) C(1) 103.8(3) . .
P(3) Mo(1) P(1) C(7) -7.3(3) . .
P(3) Mo(1) P(1) C(9) -123.4(3) . .
P(1) Mo(1) P(4) C(34) 143.2(2) . .
P(1) Mo(1) P(4) C(35) -96.0(2) . .
P(1) Mo(1) P(4) C(41) 31.5(2) . .
P(4) Mo(1) P(1) C(1) 167.1(2) . .
P(4) Mo(1) P(1) C(7) 56.1(2) . .
P(4) Mo(1) P(1) C(9) -60.1(2) . .
P(1) Mo(1) N(1) N(2) -130(14) . .
N(1) Mo(1) P(1) C(1) 68.7(2) . .
N(1) Mo(1) P(1) C(7) -42.4(2) . .
N(1) Mo(1) P(1) C(9) -158.5(3) . .
P(1) Mo(1) N(3) N(4) -2(25) . .
N(3) Mo(1) P(1) C(1) -109.1(2) . .
N(3) Mo(1) P(1) C(7) 139.8(2) . .
N(3) Mo(1) P(1) C(9) 23.7(3) . .
P(2) Mo(1) P(3) C(21) 136.9(2) . .
P(2) Mo(1) P(3) C(22) -102.8(2) . .
P(2) Mo(1) P(3) C(28) 23.1(2) . .
P(3) Mo(1) P(2) C(11) 173.8(2) . .
P(3) Mo(1) P(2) C(17) 62.4(2) . .
P(3) Mo(1) P(2) C(19) -53.9(2) . .
P(2) Mo(1) P(4) C(34) 25.3(4) . .
P(2) Mo(1) P(4) C(35) 146.1(3) . .
P(2) Mo(1) P(4) C(41) -86.5(3) . .
P(4) Mo(1) P(2) C(11) 101.1(3) . .
P(4) Mo(1) P(2) C(17) -10.3(4) . .
P(4) Mo(1) P(2) C(19) -126.6(3) . .
P(2) Mo(1) N(1) N(2) -34(14) . .
N(1) Mo(1) P(2) C(11) -102.8(2) . .
N(1) Mo(1) P(2) C(17) 145.8(2) . .
N(1) Mo(1) P(2) C(19) 29.5(2) . .
P(2) Mo(1) N(3) N(4) -98(29) . .
N(3) Mo(1) P(2) C(11) 77.5(2) . .
N(3) Mo(1) P(2) C(17) -33.9(2) . .
N(3) Mo(1) P(2) C(19) -150.2(2) . .
P(3) Mo(1) P(4) C(34) -48.0(2) . .
P(3) Mo(1) P(4) C(35) 72.8(2) . .
P(3) Mo(1) P(4) C(41) -159.7(2) . .
P(4) Mo(1) P(3) C(21) -53.9(2) . .
P(4) Mo(1) P(3) C(22) 66.3(2) . .
P(4) Mo(1) P(3) C(28) -167.8(2) . .
P(3) Mo(1) N(1) N(2) 57(14) . .
N(1) Mo(1) P(3) C(21) 45.1(2) . .
N(1) Mo(1) P(3) C(22) 165.3(2) . .
N(1) Mo(1) P(3) C(28) -68.8(2) . .
P(3) Mo(1) N(3) N(4) 171(23) . .
N(3) Mo(1) P(3) C(21) -137.2(2) . .
N(3) Mo(1) P(3) C(22) -16.9(2) . .
N(3) Mo(1) P(3) C(28) 108.9(2) . .
P(4) Mo(1) N(1) N(2) 141(14) . .
N(1) Mo(1) P(4) C(34) -130.5(2) . .
N(1) Mo(1) P(4) C(35) -9.7(2) . .
N(1) Mo(1) P(4) C(41) 117.7(2) . .
P(4) Mo(1) N(3) N(4) 86(29) . .
N(3) Mo(1) P(4) C(34) 49.0(2) . .
N(3) Mo(1) P(4) C(35) 169.8(2) . .
N(3) Mo(1) P(4) C(41) -62.8(2) . .
N(1) Mo(1) N(3) N(4) -106(30) . .
N(3) Mo(1) N(1) N(2) -26(17) . .
C(1) Cr(1) C(2) C(3) 133.7(5) . .
C(2) Cr(1) C(1) P(1) 120.1(6) . .
C(2) Cr(1) C(1) C(6) -129.3(4) . .
C(1) Cr(1) C(3) C(2) -28.9(3) . .
C(1) Cr(1) C(3) C(4) 105.3(3) . .
C(3) Cr(1) C(1) P(1) 148.6(5) . .
C(3) Cr(1) C(1) C(2) 28.5(3) . .
C(3) Cr(1) C(1) C(6) -100.8(3) . .
C(1) Cr(1) C(4) C(3) -66.1(3) . .
C(1) Cr(1) C(4) C(5) 66.4(3) . .
C(4) Cr(1) C(1) P(1) -175.1(4) . .
C(4) Cr(1) C(1) C(2) 64.8(3) . .
C(4) Cr(1) C(1) C(6) -64.5(3) . .
C(1) Cr(1) C(5) C(4) -105.1(3) . .
C(1) Cr(1) C(5) C(6) 28.3(3) . .
C(5) Cr(1) C(1) P(1) -138.9(5) . .
C(5) Cr(1) C(1) C(2) 101.0(3) . .
C(5) Cr(1) C(1) C(6) -28.3(3) . .
C(1) Cr(1) C(6) C(5) -134.5(5) . .
C(6) Cr(1) C(1) P(1) -110.6(5) . .
C(6) Cr(1) C(1) C(2) 129.3(4) . .
C(1) Cr(1) C(11) P(2) -24.3(4) . .
C(1) Cr(1) C(11) C(12) -144.8(3) . .
C(1) Cr(1) C(11) C(16) 84.8(3) . .
C(11) Cr(1) C(1) P(1) -27.6(4) . .
C(11) Cr(1) C(1) C(2) -147.7(3) . .
C(11) Cr(1) C(1) C(6) 83.0(3) . .
C(1) Cr(1) C(12) C(11) 48.7(4) . .
C(1) Cr(1) C(12) C(13) -177.9(3) . .
C(12) Cr(1) C(1) P(1) -56.5(5) . .
C(12) Cr(1) C(1) C(2) -176.6(3) . .
C(12) Cr(1) C(1) C(6) 54.1(4) . .
C(1) Cr(1) C(13) C(12) 8.4(14) . .
C(1) Cr(1) C(13) C(14) 142.5(11) . .
C(13) Cr(1) C(1) P(1) -63.4(14) . .
C(13) Cr(1) C(1) C(2) 176.5(11) . .
C(13) Cr(1) C(1) C(6) 47.2(13) . .
C(1) Cr(1) C(14) C(13) -167.1(4) . .
C(1) Cr(1) C(14) C(15) -34.8(6) . .
C(14) Cr(1) C(1) P(1) 68.4(6) . .
C(14) Cr(1) C(1) C(2) -51.7(5) . .
C(14) Cr(1) C(1) C(6) 179.0(4) . .
C(1) Cr(1) C(15) C(14) 161.5(3) . .
C(1) Cr(1) C(15) C(16) -65.4(3) . .
C(15) Cr(1) C(1) P(1) 45.5(5) . .
C(15) Cr(1) C(1) C(2) -74.6(3) . .
C(15) Cr(1) C(1) C(6) 156.1(3) . .
C(1) Cr(1) C(16) C(11) -101.1(3) . .
C(1) Cr(1) C(16) C(15) 124.1(3) . .
C(16) Cr(1) C(1) P(1) 11.1(4) . .
C(16) Cr(1) C(1) C(2) -109.1(3) . .
C(16) Cr(1) C(1) C(6) 121.7(3) . .
C(2) Cr(1) C(3) C(4) 134.2(5) . .
C(3) Cr(1) C(2) C(1) -133.7(5) . .
C(2) Cr(1) C(4) C(3) -28.4(3) . .
C(2) Cr(1) C(4) C(5) 104.0(3) . .
C(4) Cr(1) C(2) C(1) -105.8(3) . .
C(4) Cr(1) C(2) C(3) 27.9(3) . .
C(2) Cr(1) C(5) C(4) -66.4(3) . .
C(2) Cr(1) C(5) C(6) 67.0(3) . .
C(5) Cr(1) C(2) C(1) -69.2(3) . .
C(5) Cr(1) C(2) C(3) 64.5(3) . .
C(2) Cr(1) C(6) C(1) 31.5(3) . .
C(2) Cr(1) C(6) C(5) -103.0(3) . .
C(6) Cr(1) C(2) C(1) -31.2(3) . .
C(6) Cr(1) C(2) C(3) 102.5(3) . .
C(2) Cr(1) C(11) P(2) -51.4(5) . .
C(2) Cr(1) C(11) C(12) -171.9(3) . .
C(2) Cr(1) C(11) C(16) 57.7(4) . .
C(11) Cr(1) C(2) C(1) 45.2(4) . .
C(11) Cr(1) C(2) C(3) 178.9(3) . .
C(2) Cr(1) C(12) C(11) 36.4(15) . .
C(2) Cr(1) C(12) C(13) 169.8(12) . .
C(12) Cr(1) C(2) C(1) 14.7(15) . .
C(12) Cr(1) C(2) C(3) 148.4(12) . .
C(2) Cr(1) C(13) C(12) -176.3(4) . .
C(2) Cr(1) C(13) C(14) -42.1(6) . .
C(13) Cr(1) C(2) C(1) -178.6(4) . .
C(13) Cr(1) C(2) C(3) -44.9(6) . .
C(2) Cr(1) C(14) C(13) 158.7(3) . .
C(2) Cr(1) C(14) C(15) -68.9(4) . .
C(14) Cr(1) C(2) C(1) 153.3(3) . .
C(14) Cr(1) C(2) C(3) -73.0(4) . .
C(2) Cr(1) C(15) C(14) 123.4(4) . .
C(2) Cr(1) C(15) C(16) -103.5(3) . .
C(15) Cr(1) C(2) C(1) 117.4(3) . .
C(15) Cr(1) C(2) C(3) -108.9(3) . .
C(2) Cr(1) C(16) C(11) -139.4(3) . .
C(2) Cr(1) C(16) C(15) 85.7(3) . .
C(16) Cr(1) C(2) C(1) 78.6(3) . .
C(16) Cr(1) C(2) C(3) -147.7(3) . .
C(3) Cr(1) C(4) C(5) 132.4(4) . .
C(4) Cr(1) C(3) C(2) -134.2(5) . .
C(3) Cr(1) C(5) C(4) -29.1(3) . .
C(3) Cr(1) C(5) C(6) 104.2(3) . .
C(5) Cr(1) C(3) C(2) -105.2(3) . .
C(5) Cr(1) C(3) C(4) 29.0(3) . .
C(3) Cr(1) C(6) C(1) 69.3(3) . .
C(3) Cr(1) C(6) C(5) -65.2(3) . .
C(6) Cr(1) C(3) C(2) -67.4(3) . .
C(6) Cr(1) C(3) C(4) 66.9(3) . .
C(3) Cr(1) C(11) P(2) -47.3(17) . .
C(3) Cr(1) C(11) C(12) -167.8(14) . .
C(3) Cr(1) C(11) C(16) 61.9(16) . .
C(11) Cr(1) C(3) C(2) -4.9(17) . .
C(11) Cr(1) C(3) C(4) 129.3(14) . .
C(3) Cr(1) C(12) C(11) 176.1(4) . .
C(3) Cr(1) C(12) C(13) -50.5(6) . .
C(12) Cr(1) C(3) C(2) -169.5(4) . .
C(12) Cr(1) C(3) C(4) -35.3(6) . .
C(3) Cr(1) C(13) C(12) 153.7(3) . .
C(3) Cr(1) C(13) C(14) -72.1(4) . .
C(13) Cr(1) C(3) C(2) 157.5(3) . .
C(13) Cr(1) C(3) C(4) -68.3(4) . .
C(3) Cr(1) C(14) C(13) 121.3(3) . .
C(3) Cr(1) C(14) C(15) -106.3(4) . .
C(14) Cr(1) C(3) C(2) 120.5(3) . .
C(14) Cr(1) C(3) C(4) -105.2(3) . .
C(3) Cr(1) C(15) C(14) 84.8(4) . .
C(3) Cr(1) C(15) C(16) -142.1(3) . .
C(15) Cr(1) C(3) C(2) 81.4(3) . .
C(15) Cr(1) C(3) C(4) -144.3(3) . .
C(3) Cr(1) C(16) C(11) -168.2(3) . .
C(3) Cr(1) C(16) C(15) 57.0(4) . .
C(16) Cr(1) C(3) C(2) 48.0(4) . .
C(16) Cr(1) C(3) C(4) -177.8(3) . .
C(4) Cr(1) C(5) C(6) 133.3(4) . .
C(5) Cr(1) C(4) C(3) -132.4(4) . .
C(4) Cr(1) C(6) C(1) 106.2(3) . .
C(4) Cr(1) C(6) C(5) -28.3(3) . .
C(6) Cr(1) C(4) C(3) -103.3(3) . .
C(6) Cr(1) C(4) C(5) 29.2(3) . .
C(4) Cr(1) C(11) P(2) 71.0(5) . .
C(4) Cr(1) C(11) C(12) -49.5(5) . .
C(4) Cr(1) C(11) C(16) -179.9(3) . .
C(11) Cr(1) C(4) C(3) -166.6(3) . .
C(11) Cr(1) C(4) C(5) -34.2(5) . .
C(4) Cr(1) C(12) C(11) 153.1(3) . .
C(4) Cr(1) C(12) C(13) -73.5(4) . .
C(12) Cr(1) C(4) C(3) 161.2(3) . .
C(12) Cr(1) C(4) C(5) -66.4(3) . .
C(4) Cr(1) C(13) C(12) 118.6(3) . .
C(4) Cr(1) C(13) C(14) -107.3(3) . .
C(13) Cr(1) C(4) C(3) 124.0(3) . .
C(13) Cr(1) C(4) C(5) -103.6(3) . .
C(4) Cr(1) C(14) C(13) 82.9(3) . .
C(4) Cr(1) C(14) C(15) -144.8(3) . .
C(14) Cr(1) C(4) C(3) 85.5(3) . .
C(14) Cr(1) C(4) C(5) -142.1(3) . .
C(4) Cr(1) C(15) C(14) 53.3(5) . .
C(4) Cr(1) C(15) C(16) -173.6(3) . .
C(15) Cr(1) C(4) C(3) 53.8(4) . .
C(15) Cr(1) C(4) C(5) -173.7(3) . .
C(4) Cr(1) C(16) C(11) 179.3(17) . .
C(4) Cr(1) C(16) C(15) 44(2) . .
C(16) Cr(1) C(4) C(3) 14(2) . .
C(16) Cr(1) C(4) C(5) 146.7(18) . .
C(5) Cr(1) C(6) C(1) 134.5(5) . .
C(6) Cr(1) C(5) C(4) -133.3(4) . .
C(5) Cr(1) C(11) P(2) 49.1(4) . .
C(5) Cr(1) C(11) C(12) -71.4(3) . .
C(5) Cr(1) C(11) C(16) 158.3(3) . .
C(11) Cr(1) C(5) C(4) 160.8(3) . .
C(11) Cr(1) C(5) C(6) -65.9(3) . .
C(5) Cr(1) C(12) C(11) 119.0(3) . .
C(5) Cr(1) C(12) C(13) -107.6(3) . .
C(12) Cr(1) C(5) C(4) 123.7(3) . .
C(12) Cr(1) C(5) C(6) -103.0(3) . .
C(5) Cr(1) C(13) C(12) 80.5(3) . .
C(5) Cr(1) C(13) C(14) -145.3(3) . .
C(13) Cr(1) C(5) C(4) 85.7(3) . .
C(13) Cr(1) C(5) C(6) -141.0(3) . .
C(5) Cr(1) C(14) C(13) 50.8(5) . .
C(5) Cr(1) C(14) C(15) -176.8(3) . .
C(14) Cr(1) C(5) C(4) 55.8(4) . .
C(14) Cr(1) C(5) C(6) -170.9(3) . .
C(5) Cr(1) C(15) C(14) 19(2) . .
C(5) Cr(1) C(15) C(16) 152.2(19) . .
C(15) Cr(1) C(5) C(4) 39(2) . .
C(15) Cr(1) C(5) C(6) 172.3(19) . .
C(5) Cr(1) C(16) C(11) -39.3(5) . .
C(5) Cr(1) C(16) C(15) -174.1(3) . .
C(16) Cr(1) C(5) C(4) -173.6(3) . .
C(16) Cr(1) C(5) C(6) -40.3(5) . .
C(6) Cr(1) C(11) P(2) 14.2(4) . .
C(6) Cr(1) C(11) C(12) -106.3(3) . .
C(6) Cr(1) C(11) C(16) 123.3(3) . .
C(11) Cr(1) C(6) C(1) -102.5(3) . .
C(11) Cr(1) C(6) C(5) 123.0(3) . .
C(6) Cr(1) C(12) C(11) 80.1(3) . .
C(6) Cr(1) C(12) C(13) -146.5(3) . .
C(12) Cr(1) C(6) C(1) -141.1(3) . .
C(12) Cr(1) C(6) C(5) 84.4(3) . .
C(6) Cr(1) C(13) C(12) 47.6(4) . .
C(6) Cr(1) C(13) C(14) -178.2(3) . .
C(13) Cr(1) C(6) C(1) -169.2(3) . .
C(13) Cr(1) C(6) C(5) 56.3(4) . .
C(6) Cr(1) C(14) C(13) 8.7(17) . .
C(6) Cr(1) C(14) C(15) 141.1(14) . .
C(14) Cr(1) C(6) C(1) -176.7(14) . .
C(14) Cr(1) C(6) C(5) 48.9(16) . .
C(6) Cr(1) C(15) C(14) -169.9(4) . .
C(6) Cr(1) C(15) C(16) -36.9(6) . .
C(15) Cr(1) C(6) C(1) -43.8(5) . .
C(15) Cr(1) C(6) C(5) -178.3(4) . .
C(6) Cr(1) C(16) C(11) -65.5(3) . .
C(6) Cr(1) C(16) C(15) 159.6(3) . .
C(16) Cr(1) C(6) C(1) -67.8(3) . .
C(16) Cr(1) C(6) C(5) 157.7(3) . .
C(11) Cr(1) C(12) C(13) 133.4(5) . .
C(12) Cr(1) C(11) P(2) 120.5(6) . .
C(12) Cr(1) C(11) C(16) -130.4(5) . .
C(11) Cr(1) C(13) C(12) -29.2(3) . .
C(11) Cr(1) C(13) C(14) 104.9(3) . .
C(13) Cr(1) C(11) P(2) 149.1(4) . .
C(13) Cr(1) C(11) C(12) 28.6(3) . .
C(13) Cr(1) C(11) C(16) -101.8(3) . .
C(11) Cr(1) C(14) C(13) -66.2(3) . .
C(11) Cr(1) C(14) C(15) 66.1(4) . .
C(14) Cr(1) C(11) P(2) -174.0(4) . .
C(14) Cr(1) C(11) C(12) 65.5(3) . .
C(14) Cr(1) C(11) C(16) -64.9(3) . .
C(11) Cr(1) C(15) C(14) -105.0(4) . .
C(11) Cr(1) C(15) C(16) 28.1(3) . .
C(15) Cr(1) C(11) P(2) -137.0(4) . .
C(15) Cr(1) C(11) C(12) 102.5(3) . .
C(15) Cr(1) C(11) C(16) -27.8(3) . .
C(11) Cr(1) C(16) C(15) -134.8(4) . .
C(16) Cr(1) C(11) P(2) -109.1(5) . .
C(16) Cr(1) C(11) C(12) 130.4(5) . .
C(12) Cr(1) C(13) C(14) 134.1(5) . .
C(13) Cr(1) C(12) C(11) -133.4(5) . .
C(12) Cr(1) C(14) C(13) -28.3(3) . .
C(12) Cr(1) C(14) C(15) 104.0(4) . .
C(14) Cr(1) C(12) C(11) -105.2(4) . .
C(14) Cr(1) C(12) C(13) 28.2(3) . .
C(12) Cr(1) C(15) C(14) -66.5(4) . .
C(12) Cr(1) C(15) C(16) 66.6(3) . .
C(15) Cr(1) C(12) C(11) -67.8(3) . .
C(15) Cr(1) C(12) C(13) 65.5(3) . .
C(12) Cr(1) C(16) C(11) 30.9(3) . .
C(12) Cr(1) C(16) C(15) -103.9(3) . .
C(16) Cr(1) C(12) C(11) -30.5(3) . .
C(16) Cr(1) C(12) C(13) 102.9(4) . .
C(13) Cr(1) C(14) C(15) 132.3(5) . .
C(14) Cr(1) C(13) C(12) -134.1(5) . .
C(13) Cr(1) C(15) C(14) -29.3(3) . .
C(13) Cr(1) C(15) C(16) 103.8(3) . .
C(15) Cr(1) C(13) C(12) -104.8(4) . .
C(15) Cr(1) C(13) C(14) 29.4(3) . .
C(13) Cr(1) C(16) C(11) 68.5(3) . .
C(13) Cr(1) C(16) C(15) -66.3(3) . .
C(16) Cr(1) C(13) C(12) -67.3(3) . .
C(16) Cr(1) C(13) C(14) 66.8(3) . .
C(14) Cr(1) C(15) C(16) 133.1(5) . .
C(15) Cr(1) C(14) C(13) -132.3(5) . .
C(14) Cr(1) C(16) C(11) 105.9(3) . .
C(14) Cr(1) C(16) C(15) -28.9(3) . .
C(16) Cr(1) C(14) C(13) -103.4(4) . .
C(16) Cr(1) C(14) C(15) 28.9(3) . .
C(15) Cr(1) C(16) C(11) 134.8(4) . .
C(16) Cr(1) C(15) C(14) -133.1(5) . .
Mo(1) P(1) C(1) Cr(1) 50.6(4) . .
Mo(1) P(1) C(1) C(2) 144.2(3) . .
Mo(1) P(1) C(1) C(6) -36.5(4) . .
Mo(1) P(1) C(7) C(8) -174.6(4) . .
Mo(1) P(1) C(9) C(10) -52.6(5) . .
C(1) P(1) C(7) C(8) 60.4(5) . .
C(7) P(1) C(1) Cr(1) 169.7(4) . .
C(7) P(1) C(1) C(2) -96.7(4) . .
C(7) P(1) C(1) C(6) 82.5(4) . .
C(1) P(1) C(9) C(10) 86.3(5) . .
C(9) P(1) C(1) Cr(1) -90.5(4) . .
C(9) P(1) C(1) C(2) 3.1(5) . .
C(9) P(1) C(1) C(6) -177.7(4) . .
C(7) P(1) C(9) C(10) -175.0(5) . .
C(9) P(1) C(7) C(8) -43.6(5) . .
Mo(1) P(2) C(11) Cr(1) 44.0(4) . .
Mo(1) P(2) C(11) C(12) 138.1(3) . .
Mo(1) P(2) C(11) C(16) -42.9(4) . .
Mo(1) P(2) C(17) C(18) -175.0(4) . .
Mo(1) P(2) C(19) C(20) -57.6(5) . .
C(11) P(2) C(17) C(18) 59.0(5) . .
C(17) P(2) C(11) Cr(1) 162.3(3) . .
C(17) P(2) C(11) C(12) -103.7(4) . .
C(17) P(2) C(11) C(16) 75.4(4) . .
C(11) P(2) C(19) C(20) 81.7(4) . .
C(19) P(2) C(11) Cr(1) -97.0(4) . .
C(19) P(2) C(11) C(12) -3.0(4) . .
C(19) P(2) C(11) C(16) 176.1(3) . .
C(17) P(2) C(19) C(20) -179.1(4) . .
C(19) P(2) C(17) C(18) -44.1(5) . .
Mo(1) P(3) C(22) C(23) -140.8(4) . .
Mo(1) P(3) C(22) C(27) 40.3(5) . .
Mo(1) P(3) C(28) C(29) 76.7(5) . .
Mo(1) P(3) C(28) C(33) -100.3(5) . .
C(21) P(3) C(22) C(23) -15.7(5) . .
C(21) P(3) C(22) C(27) 165.4(4) . .
C(21) P(3) C(28) C(29) -44.5(5) . .
C(21) P(3) C(28) C(33) 138.5(5) . .
C(22) P(3) C(28) C(29) -147.4(5) . .
C(22) P(3) C(28) C(33) 35.6(5) . .
C(28) P(3) C(22) C(23) 83.5(5) . .
C(28) P(3) C(22) C(27) -95.4(4) . .
Mo(1) P(4) C(35) C(36) 29.3(5) . .
Mo(1) P(4) C(35) C(40) -147.9(4) . .
Mo(1) P(4) C(41) C(42) 68.5(4) . .
Mo(1) P(4) C(41) C(46) -110.9(4) . .
C(34) P(4) C(35) C(36) 156.2(4) . .
C(34) P(4) C(35) C(40) -21.0(5) . .
C(34) P(4) C(41) C(42) -53.1(4) . .
C(34) P(4) C(41) C(46) 127.5(4) . .
C(35) P(4) C(41) C(42) -155.6(4) . .
C(35) P(4) C(41) C(46) 25.0(5) . .
C(41) P(4) C(35) C(36) -106.3(5) . .
C(41) P(4) C(35) C(40) 76.5(5) . .
C(47) O(1) C(48) C(47) -61(2) . 3_765
C(48) O(1) C(47) C(48) 65(2) . 3_765
Cr(1) C(1) C(2) C(3) -53.3(4) . .
Cr(1) C(1) C(6) C(5) 52.2(4) . .
P(1) C(1) C(2) Cr(1) -126.3(4) . .
P(1) C(1) C(2) C(3) -179.5(3) . .
P(1) C(1) C(6) Cr(1) 126.1(3) . .
P(1) C(1) C(6) C(5) 178.3(3) . .
C(2) C(1) C(6) Cr(1) -54.6(3) . .
C(2) C(1) C(6) C(5) -2.4(7) . .
C(6) C(1) C(2) Cr(1) 54.5(3) . .
C(6) C(1) C(2) C(3) 1.2(7) . .
Cr(1) C(2) C(3) C(4) -51.8(4) . .
C(1) C(2) C(3) Cr(1) 52.7(4) . .
C(1) C(2) C(3) C(4) 0.9(7) . .
Cr(1) C(3) C(4) C(5) -53.1(4) . .
C(2) C(3) C(4) Cr(1) 51.3(4) . .
C(2) C(3) C(4) C(5) -1.9(7) . .
Cr(1) C(4) C(5) C(6) -52.9(4) . .
C(3) C(4) C(5) Cr(1) 53.6(4) . .
C(3) C(4) C(5) C(6) 0.8(7) . .
Cr(1) C(5) C(6) C(1) -52.3(4) . .
C(4) C(5) C(6) Cr(1) 53.7(4) . .
C(4) C(5) C(6) C(1) 1.4(7) . .
Cr(1) C(11) C(12) C(13) -53.4(4) . .
Cr(1) C(11) C(16) C(15) 52.3(4) . .
P(2) C(11) C(12) Cr(1) -126.7(4) . .
P(2) C(11) C(12) C(13) 179.9(2) . .
P(2) C(11) C(16) Cr(1) 126.8(3) . .
P(2) C(11) C(16) C(15) 179.1(4) . .
C(12) C(11) C(16) Cr(1) -54.0(4) . .
C(12) C(11) C(16) C(15) -1.7(7) . .
C(16) C(11) C(12) Cr(1) 54.2(4) . .
C(16) C(11) C(12) C(13) 0.8(7) . .
Cr(1) C(12) C(13) C(14) -51.8(4) . .
C(11) C(12) C(13) Cr(1) 52.9(4) . .
C(11) C(12) C(13) C(14) 1.1(7) . .
Cr(1) C(13) C(14) C(15) -53.6(4) . .
C(12) C(13) C(14) Cr(1) 51.4(4) . .
C(12) C(13) C(14) C(15) -2.2(8) . .
Cr(1) C(14) C(15) C(16) -52.4(4) . .
C(13) C(14) C(15) Cr(1) 53.7(4) . .
C(13) C(14) C(15) C(16) 1.3(8) . .
Cr(1) C(15) C(16) C(11) -52.0(4) . .
C(14) C(15) C(16) Cr(1) 52.7(4) . .
C(14) C(15) C(16) C(11) 0.7(7) . .
P(3) C(22) C(23) C(24) -179.7(4) . .
P(3) C(22) C(27) C(26) 179.5(4) . .
C(23) C(22) C(27) C(26) 0.6(8) . .
C(27) C(22) C(23) C(24) -0.8(8) . .
C(22) C(23) C(24) C(25) 0.2(6) . .
C(23) C(24) C(25) C(26) 0.6(9) . .
C(24) C(25) C(26) C(27) -0.8(9) . .
C(25) C(26) C(27) C(22) 0.2(6) . .
P(3) C(28) C(29) C(30) -177.4(5) . .
P(3) C(28) C(33) C(32) 176.1(5) . .
C(29) C(28) C(33) C(32) -1.0(9) . .
C(33) C(28) C(29) C(30) -0.2(7) . .
C(28) C(29) C(30) C(31) 1.5(10) . .
C(29) C(30) C(31) C(32) -1.5(11) . .
C(30) C(31) C(32) C(33) 0.2(9) . .
C(31) C(32) C(33) C(28) 1.0(10) . .
P(4) C(35) C(36) C(37) -176.8(4) . .
P(4) C(35) C(40) C(39) 177.0(5) . .
C(36) C(35) C(40) C(39) -0.3(8) . .
C(40) C(35) C(36) C(37) 0.5(9) . .
C(35) C(36) C(37) C(38) -0.2(8) . .
C(36) C(37) C(38) C(39) -0.4(9) . .
C(37) C(38) C(39) C(40) 0.6(10) . .
C(38) C(39) C(40) C(35) -0.3(8) . .
P(4) C(41) C(42) C(43) -179.9(3) . .
P(4) C(41) C(46) C(45) 179.6(4) . .
C(42) C(41) C(46) C(45) 0.2(6) . .
C(46) C(41) C(42) C(43) -0.5(8) . .
C(41) C(42) C(43) C(44) 1.3(9) . .
C(42) C(43) C(44) C(45) -1.8(9) . .
C(43) C(44) C(45) C(46) 1.5(10) . .
C(44) C(45) C(46) C(41) -0.7(9) . .
O(1) C(47) C(48) O(1) -55(2) 3_765 3_765
